data_1506303
loop_
_publ_author_name
'Dahl, Bart J.'
'Branchaud, Bruce P.'

_publ_section_title
;
 180 degree unidirectional bond rotation in a biaryl lactone artificial
 molecular motor prototype.
;
_journal_issue 25
_journal_name_full 'Organic letters'
_journal_page_first 5841
_journal_page_last 5844
_journal_paper_doi 10.1021/ol062428u
_journal_volume 8
_journal_year 2006
_chemical_formula_sum 'C19 H16 O5'
_chemical_formula_weight 324.32
_chemical_name_systematic
; 
 ? 
;
_space_group_IT_number 14
_symmetry_cell_setting monoclinic
_symmetry_space_group_name_Hall '-P 2ybc'
_symmetry_space_group_name_H-M 'P 1 21/c 1'
_atom_sites_solution_hydrogens geom
_atom_sites_solution_primary direct
_atom_sites_solution_secondary difmap
_audit_creation_method SHELXL-97
_cell_angle_alpha 90.00
_cell_angle_beta 94.738(4)
_cell_angle_gamma 90.00
_cell_formula_units_Z 4
_cell_length_a 7.764(2)
_cell_length_b 21.989(6)
_cell_length_c 8.721(2)
_cell_measurement_reflns_used 2234
_cell_measurement_temperature 173(2)
_cell_measurement_theta_max 27.34
_cell_measurement_theta_min 2.52
_cell_volume 1483.8(7)
_computing_cell_refinement 'Bruker SMART'
_computing_data_collection 'Bruker SMART'
_computing_data_reduction 'Bruker SAINT'
_computing_molecular_graphics 'Bruker SHELXTL'
_computing_publication_material 'Bruker SHELXTL'
_computing_structure_refinement 'SHELXL-97 (Sheldrick, 1997)'
_computing_structure_solution 'SHELXS-97 (Sheldrick, 1990)'
_diffrn_ambient_temperature 173(2)
_diffrn_measured_fraction_theta_full 0.982
_diffrn_measured_fraction_theta_max 0.982
_diffrn_measurement_device_type 'CCD area detector'
_diffrn_measurement_method 'phi and omega scans'
_diffrn_radiation_monochromator graphite
_diffrn_radiation_source 'fine-focus sealed tube'
_diffrn_radiation_type MoK\a
_diffrn_radiation_wavelength 0.71073
_diffrn_reflns_av_R_equivalents 0.0291
_diffrn_reflns_av_sigmaI/netI 0.0357
_diffrn_reflns_limit_h_max 9
_diffrn_reflns_limit_h_min -9
_diffrn_reflns_limit_k_max 25
_diffrn_reflns_limit_k_min -27
_diffrn_reflns_limit_l_max 11
_diffrn_reflns_limit_l_min -10
_diffrn_reflns_number 9363
_diffrn_reflns_theta_full 27.00
_diffrn_reflns_theta_max 27.00
_diffrn_reflns_theta_min 1.85
_exptl_absorpt_coefficient_mu 0.105
_exptl_absorpt_correction_T_max 1.000
_exptl_absorpt_correction_T_min 0.508
_exptl_absorpt_correction_type multi-scan
_exptl_absorpt_process_details SADABS
_exptl_crystal_colour colorless
_exptl_crystal_density_diffrn 1.452
_exptl_crystal_density_meas 0
_exptl_crystal_density_method 'not measured'
_exptl_crystal_description block
_exptl_crystal_F_000 680
_exptl_crystal_size_max 0.32
_exptl_crystal_size_mid 0.23
_exptl_crystal_size_min 0.12
_refine_diff_density_max 0.256
_refine_diff_density_min -0.194
_refine_diff_density_rms 0.043
_refine_ls_extinction_method none
_refine_ls_goodness_of_fit_ref 1.040
_refine_ls_hydrogen_treatment refall
_refine_ls_matrix_type full
_refine_ls_number_parameters 285
_refine_ls_number_reflns 3177
_refine_ls_number_restraints 0
_refine_ls_restrained_S_all 1.040
_refine_ls_R_factor_all 0.0575
_refine_ls_R_factor_gt 0.0447
_refine_ls_shift/su_max 0.001
_refine_ls_shift/su_mean 0.000
_refine_ls_structure_factor_coef Fsqd
_refine_ls_weighting_details 'calc w=1/[\s^2^(Fo^2^)+(0.0532P)^2^+0.3571P] where P=(Fo^2^+2Fc^2^)/3'
_refine_ls_weighting_scheme calc
_refine_ls_wR_factor_gt 0.1039
_refine_ls_wR_factor_ref 0.1134
_reflns_number_gt 2550
_reflns_number_total 3177
_reflns_threshold_expression >2sigma(I)
_cod_data_source_file ol062428usi20061029_091427.cif
_cod_data_source_block bran6
_cod_depositor_comments
;
The following automatic conversions were performed:

'_symmetry_cell_setting' value 'Monoclinic' changed to 'monoclinic'
according to /home/saulius/struct/CIF-dictionaries/cif_core.dic
dictionary named 'cif_core.dic' version 2.4.1 from 2010-06-29.

Automatic conversion script
Id: cif_fix_values 1715 2011-07-08 13:25:40Z adriana 
;
_cod_original_sg_symbol_H-M P2(1)/c
_cod_database_code 1506303

loop_
_symmetry_equiv_pos_as_xyz
'x, y, z'
'-x, y+1/2, -z+1/2'
'-x, -y, -z'
'x, -y-1/2, z-1/2'

loop_
_atom_site_label
_atom_site_type_symbol
_atom_site_fract_x
_atom_site_fract_y
_atom_site_fract_z
_atom_site_U_iso_or_equiv
_atom_site_adp_type
_atom_site_occupancy
_atom_site_symmetry_multiplicity
_atom_site_calc_flag
_atom_site_refinement_flags
O1 O 0.81641(13) 0.86543(5) 0.72493(14) 0.0296(3) Uani 1 1 d .
O2 O 0.89384(16) 0.90551(6) 0.94935(15) 0.0416(3) Uani 1 1 d .
O3 O 0.19264(19) 0.95820(6) 0.51531(16) 0.0410(3) Uani 1 1 d .
O4 O 0.08505(19) 1.02656(7) 0.67062(18) 0.0476(4) Uani 1 1 d .
O5 O 0.28757(15) 0.69752(5) 0.67014(15) 0.0346(3) Uani 1 1 d .
C1 C 0.7936(2) 0.90644(8) 0.8361(2) 0.0278(4) Uani 1 1 d .
C2 C 0.6545(2) 0.95390(7) 0.81182(18) 0.0252(4) Uani 1 1 d .
C3 C 0.7017(2) 1.01136(8) 0.8719(2) 0.0291(4) Uani 1 1 d .
C4 C 0.5840(2) 1.05844(8) 0.8655(2) 0.0310(4) Uani 1 1 d .
C5 C 0.4208(2) 1.04958(8) 0.7938(2) 0.0301(4) Uani 1 1 d .
C6 C 0.3723(2) 0.99345(7) 0.73048(19) 0.0261(4) Uani 1 1 d .
C7 C 0.48590(19) 0.94313(7) 0.74540(18) 0.0234(3) Uani 1 1 d .
C8 C 0.42315(19) 0.88004(7) 0.71381(18) 0.0227(3) Uani 1 1 d .
C9 C 0.26959(19) 0.86014(7) 0.76864(19) 0.0250(4) Uani 1 1 d .
C10 C 0.2195(2) 0.79990(8) 0.75343(19) 0.0263(4) Uani 1 1 d .
C11 C 0.3230(2) 0.75844(7) 0.68342(18) 0.0247(3) Uani 1 1 d .
C12 C 0.47723(18) 0.77722(7) 0.62328(17) 0.0217(3) Uani 1 1 d .
C13 C 0.5890(2) 0.73135(8) 0.5481(2) 0.0264(4) Uani 1 1 d .
C14 C 0.7737(2) 0.75362(8) 0.5385(2) 0.0317(4) Uani 1 1 d .
C15 C 0.7753(2) 0.81832(9) 0.4793(2) 0.0344(4) Uani 1 1 d .
C16 C 0.6934(2) 0.86100(8) 0.58897(19) 0.0259(4) Uani 1 1 d .
C17 C 0.52469(19) 0.83815(7) 0.63972(17) 0.0216(3) Uani 1 1 d .
C18 C 0.2038(2) 0.99154(7) 0.63565(19) 0.0288(4) Uani 1 1 d .
C19 C 0.1589(2) 0.67320(9) 0.7612(3) 0.0373(4) Uani 1 1 d .
H1 H 0.092(8) 0.963(2) 0.454(7) 0.061(15) Uiso 0.50 1 d P
H1A H -0.008(10) 1.033(4) 0.615(10) 0.11(3) Uiso 0.50 1 d P
H3 H 0.812(3) 1.0182(8) 0.917(2) 0.031(5) Uiso 1 1 d .
H4 H 0.614(2) 1.0979(9) 0.911(2) 0.038(5) Uiso 1 1 d .
H5 H 0.336(2) 1.0819(8) 0.783(2) 0.031(5) Uiso 1 1 d .
H9 H 0.197(2) 0.8887(8) 0.821(2) 0.031(5) Uiso 1 1 d .
H10 H 0.117(2) 0.7881(8) 0.7969(19) 0.025(4) Uiso 1 1 d .
H13A H 0.587(2) 0.6937(9) 0.605(2) 0.034(5) Uiso 1 1 d .
H13B H 0.535(2) 0.7222(8) 0.443(2) 0.026(4) Uiso 1 1 d .
H14A H 0.833(2) 0.7265(9) 0.474(2) 0.039(5) Uiso 1 1 d .
H14B H 0.836(2) 0.7521(8) 0.643(2) 0.028(5) Uiso 1 1 d .
H15A H 0.707(2) 0.8216(8) 0.378(2) 0.036(5) Uiso 1 1 d .
H15B H 0.884(3) 0.8324(9) 0.466(2) 0.046(6) Uiso 1 1 d .
H16 H 0.677(2) 0.9025(8) 0.5457(19) 0.023(4) Uiso 1 1 d .
H19A H 0.161(3) 0.6313(11) 0.749(3) 0.053(6) Uiso 1 1 d .
H19B H 0.187(3) 0.6836(11) 0.877(3) 0.066(7) Uiso 1 1 d .
H19C H 0.047(3) 0.6886(10) 0.729(3) 0.051(6) Uiso 1 1 d .

loop_
_atom_site_aniso_label
_atom_site_aniso_U_11
_atom_site_aniso_U_22
_atom_site_aniso_U_33
_atom_site_aniso_U_23
_atom_site_aniso_U_13
_atom_site_aniso_U_12
O1 0.0205(5) 0.0313(7) 0.0369(7) -0.0054(5) 0.0021(5) 0.0022(5)
O2 0.0345(7) 0.0470(8) 0.0412(8) -0.0053(6) -0.0095(6) 0.0087(6)
O3 0.0435(8) 0.0448(8) 0.0327(8) -0.0094(6) -0.0089(6) 0.0142(6)
O4 0.0387(8) 0.0553(9) 0.0469(9) -0.0129(7) -0.0078(7) 0.0236(7)
O5 0.0372(7) 0.0249(6) 0.0437(8) -0.0049(5) 0.0150(6) -0.0067(5)
C1 0.0222(8) 0.0289(9) 0.0324(10) -0.0002(7) 0.0032(7) -0.0014(7)
C2 0.0265(8) 0.0258(8) 0.0237(8) 0.0016(7) 0.0043(6) -0.0007(7)
C3 0.0289(9) 0.0298(9) 0.0285(9) -0.0006(7) 0.0028(7) -0.0049(7)
C4 0.0396(9) 0.0222(9) 0.0316(10) -0.0014(7) 0.0063(8) -0.0035(7)
C5 0.0391(9) 0.0239(9) 0.0274(9) 0.0027(7) 0.0040(7) 0.0062(8)
C6 0.0299(8) 0.0255(8) 0.0232(8) 0.0019(7) 0.0039(7) 0.0039(7)
C7 0.0254(7) 0.0239(8) 0.0213(8) 0.0006(6) 0.0049(6) 0.0021(6)
C8 0.0219(7) 0.0240(8) 0.0218(8) 0.0012(6) -0.0012(6) 0.0039(6)
C9 0.0206(7) 0.0264(8) 0.0278(9) -0.0019(7) 0.0011(6) 0.0043(6)
C10 0.0195(7) 0.0304(9) 0.0291(9) 0.0002(7) 0.0033(6) -0.0001(6)
C11 0.0250(8) 0.0243(8) 0.0243(8) -0.0006(7) -0.0009(6) -0.0005(6)
C12 0.0219(7) 0.0254(8) 0.0176(7) 0.0008(6) -0.0009(6) 0.0030(6)
C13 0.0281(8) 0.0261(9) 0.0248(9) -0.0032(7) 0.0017(7) 0.0032(7)
C14 0.0275(8) 0.0312(9) 0.0371(10) -0.0072(8) 0.0078(8) 0.0055(7)
C15 0.0323(9) 0.0374(10) 0.0357(11) -0.0040(8) 0.0152(8) -0.0010(8)
C16 0.0260(8) 0.0264(9) 0.0259(9) 0.0003(7) 0.0048(7) 0.0011(6)
C17 0.0215(7) 0.0249(8) 0.0183(8) 0.0029(6) 0.0007(6) 0.0025(6)
C18 0.0330(9) 0.0257(9) 0.0273(9) 0.0011(7) 0.0009(7) 0.0075(7)
C19 0.0340(10) 0.0279(10) 0.0516(13) 0.0050(9) 0.0139(9) -0.0033(8)

loop_
_atom_type_symbol
_atom_type_description
_atom_type_scat_dispersion_real
_atom_type_scat_dispersion_imag
_atom_type_scat_source
C C 0.0033 0.0016 'International Tables Vol C Tables 4.2.6.8 and 6.1.1.4'
H H 0.0000 0.0000 'International Tables Vol C Tables 4.2.6.8 and 6.1.1.4'
O O 0.0106 0.0060 'International Tables Vol C Tables 4.2.6.8 and 6.1.1.4'

loop_
_geom_angle_atom_site_label_1
_geom_angle_atom_site_label_2
_geom_angle_atom_site_label_3
_geom_angle
C1 O1 C16 120.82(12)
C18 O3 H1 114(3)
C18 O4 H1A 125(5)
C11 O5 C19 117.58(13)
O2 C1 O1 117.62(15)
O2 C1 C2 122.33(15)
O1 C1 C2 119.91(15)
C3 C2 C7 120.65(15)
C3 C2 C1 114.17(15)
C7 C2 C1 125.03(15)
C4 C3 C2 120.57(17)
C4 C3 H3 118.9(11)
C2 C3 H3 120.5(11)
C3 C4 C5 119.55(17)
C3 C4 H4 121.1(12)
C5 C4 H4 119.4(12)
C4 C5 C6 120.88(16)
C4 C5 H5 122.0(11)
C6 C5 H5 117.1(11)
C5 C6 C7 120.77(16)
C5 C6 C18 116.21(14)
C7 C6 C18 122.79(15)
C2 C7 C6 117.26(15)
C2 C7 C8 120.81(14)
C6 C7 C8 121.34(14)
C9 C8 C17 118.77(14)
C9 C8 C7 120.41(13)
C17 C8 C7 120.60(13)
C10 C9 C8 120.68(14)
C10 C9 H9 119.3(10)
C8 C9 H9 120.0(10)
C9 C10 C11 120.13(14)
C9 C10 H10 117.6(10)
C11 C10 H10 122.2(10)
O5 C11 C10 123.99(14)
O5 C11 C12 115.22(13)
C10 C11 C12 120.77(15)
C17 C12 C11 117.99(13)
C17 C12 C13 121.90(13)
C11 C12 C13 120.08(14)
C12 C13 C14 112.66(14)
C12 C13 H13A 108.3(11)
C14 C13 H13A 111.1(11)
C12 C13 H13B 108.8(10)
C14 C13 H13B 109.7(9)
H13A C13 H13B 106.0(15)
C15 C14 C13 110.79(15)
C15 C14 H14A 111.5(11)
C13 C14 H14A 109.2(11)
C15 C14 H14B 109.1(10)
C13 C14 H14B 109.2(10)
H14A C14 H14B 107.1(15)
C14 C15 C16 110.55(14)
C14 C15 H15A 110.6(11)
C16 C15 H15A 107.1(11)
C14 C15 H15B 113.2(13)
C16 C15 H15B 107.9(13)
H15A C15 H15B 107.2(17)
O1 C16 C17 108.05(12)
O1 C16 C15 105.84(14)
C17 C16 C15 113.54(14)
O1 C16 H16 107.6(10)
C17 C16 H16 109.3(9)
C15 C16 H16 112.2(10)
C12 C17 C8 121.62(13)
C12 C17 C16 121.36(13)
C8 C17 C16 116.88(14)
O4 C18 O3 123.30(17)
O4 C18 C6 118.42(16)
O3 C18 C6 117.99(14)
O5 C19 H19A 106.7(13)
O5 C19 H19B 110.8(13)
H19A C19 H19B 109.1(19)
O5 C19 H19C 111.5(13)
H19A C19 H19C 110.0(19)
H19B C19 H19C 108.7(18)

loop_
_geom_bond_atom_site_label_1
_geom_bond_atom_site_label_2
_geom_bond_distance
O1 C1 1.347(2)
O1 C16 1.463(2)
O2 C1 1.206(2)
O3 C18 1.277(2)
O3 H1 0.92(7)
O4 C18 1.258(2)
O4 H1A 0.85(9)
O5 C11 1.3705(19)
O5 C19 1.430(2)
C1 C2 1.504(2)
C2 C3 1.405(2)
C2 C7 1.407(2)
C3 C4 1.379(2)
C3 H3 0.93(2)
C4 C5 1.380(3)
C4 H4 0.974(19)
C5 C6 1.391(2)
C5 H5 0.968(18)
C6 C7 1.414(2)
C6 C18 1.489(2)
C7 C8 1.488(2)
C8 C9 1.391(2)
C8 C17 1.404(2)
C9 C10 1.384(2)
C9 H9 0.983(18)
C10 C11 1.390(2)
C10 H10 0.945(17)
C11 C12 1.408(2)
C12 C17 1.394(2)
C12 C13 1.515(2)
C13 C14 1.524(2)
C13 H13A 0.966(19)
C13 H13B 0.999(18)
C14 C15 1.514(3)
C14 H14A 0.96(2)
C14 H14B 0.994(19)
C15 C16 1.516(2)
C15 H15A 0.99(2)
C15 H15B 0.91(2)
C16 C17 1.504(2)
C16 H16 0.992(17)
C19 H19A 0.93(2)
C19 H19B 1.04(3)
C19 H19C 0.96(2)

loop_
_geom_hbond_atom_site_label_D
_geom_hbond_atom_site_label_H
_geom_hbond_atom_site_label_A
_geom_hbond_distance_DH
_geom_hbond_distance_HA
_geom_hbond_distance_DA
_geom_hbond_angle_DHA
_geom_hbond_site_symmetry_A
O3 H1 O4 0.92(7) 1.70(7) 2.610(2) 176(5) 3_576
O4 H1A O3 0.85(9) 1.77(9) 2.610(2) 174(8) 3_576
